data_7156228
loop_
_publ_author_name
'Kopchuk, Dmitry S.'
'Nikonov, Igor L.'
'Khasanov, Albert F.'
'Giri, Kousik'
'Santra, Sougata'
'Kovalev, Igor S.'
'Nosova, Emiliya V.'
'Gundala, Sravya'
'Venkatapuram, Padmavathi'
'Zyryanov, Grigory V.'
'Majee, Adinath'
'Chupakhin, Oleg N.'

_publ_section_title
;
 Studies on the interactions of 5-R-3-(2-pyridyl)-1,2,4-triazines with
 arynes: inverse demand aza-Diels-Alder reaction versus aryne-mediated
 domino process.
;
_journal_issue 28
_journal_name_full 'Organic &amp; biomolecular chemistry'
_journal_page_first 5119
_journal_page_last 5135
_journal_paper_doi 10.1039/c8ob00847g
_journal_volume 16
_journal_year 2018
_chemical_formula_moiety 'C28 H22 N4 O2'
_chemical_formula_sum 'C28 H22 N4 O2'
_chemical_formula_weight 446.50
_space_group_crystal_system orthorhombic
_space_group_IT_number 61
_space_group_name_Hall '-P 2ac 2ab'
_space_group_name_H-M_alt 'P b c a'
_symmetry_space_group_name_Hall '-P 2ac 2ab'
_symmetry_space_group_name_H-M 'P b c a'
_atom_sites_solution_hydrogens geom
_atom_sites_solution_primary iterative
_atom_sites_solution_secondary difmap
_audit_creation_date 2014-09-02
_audit_creation_method
;
  Olex2 1.2-ac2
  (compiled 2012.03.27 svn.r2268, GUI svn.r4156)
;
_audit_update_record
;
2017-07-14 deposited with the CCDC.
2018-04-24 downloaded from the CCDC.
;
_cell_angle_alpha 90.00
_cell_angle_beta 90.00
_cell_angle_gamma 90.00
_cell_formula_units_Z 8
_cell_length_a 9.2421(5)
_cell_length_b 17.3468(11)
_cell_length_c 28.1793(14)
_cell_measurement_reflns_used 2631
_cell_measurement_temperature 295
_cell_measurement_theta_max 26.6460
_cell_measurement_theta_min 2.3480
_cell_volume 4517.7(4)
_computing_cell_refinement
;
CrysAlisPro, Agilent Technologies,
Version 1.171.36.32 (release 02-08-2013 CrysAlis171 .NET)
(compiled Aug  2 2013,16:46:58)
;
_computing_data_collection
;
CrysAlisPro, Agilent Technologies,
Version 1.171.36.32 (release 02-08-2013 CrysAlis171 .NET)
(compiled Aug  2 2013,16:46:58)
;
_computing_data_reduction
;
CrysAlisPro, Agilent Technologies,
Version 1.171.36.32 (release 02-08-2013 CrysAlis171 .NET)
(compiled Aug  2 2013,16:46:58)
;
_computing_molecular_graphics
;
O. V. Dolomanov, L. J. Bourhis, R. J. Gildea, J. A. K. Howard and H. Puschmann,
OLEX2: a complete structure solution, refinement and analysis program.
J. Appl. Cryst. (2009). 42, 339-341.
;
_computing_publication_material
;
O. V. Dolomanov, L. J. Bourhis, R. J. Gildea, J. A. K. Howard and H. Puschmann,
OLEX2: a complete structure solution, refinement and analysis program.
J. Appl. Cryst. (2009). 42, 339-341.
;
_computing_structure_refinement
;
SHELXL, G.M. Sheldrick, Acta Cryst.
(2008). A64, 112-122
;
_computing_structure_solution
;
olex2.solve (L.J. Bourhis, O.V. Dolomanov, R.J. Gildea, J.A.K. Howard,
H. Puschmann, in preparation, 2011)
;
_diffrn_ambient_temperature 294
_diffrn_detector_area_resol_mean 15.9555
_diffrn_measured_fraction_theta_full 0.9992
_diffrn_measured_fraction_theta_max 0.8726
_diffrn_measurement_details
;
#__ type_ start__ end____ width___ exp.time_
  1 omega  -85.00   -9.00   1.0000  200.5800
omega____ theta____ kappa____ phi______ frames
    -      -20.6362  -77.0000   30.0000 76

#__ type_ start__ end____ width___ exp.time_
  2 omega  -95.00  -69.00   1.0000  200.5800
omega____ theta____ kappa____ phi______ frames
    -      -20.6362 -178.0000  120.0000 26

#__ type_ start__ end____ width___ exp.time_
  3 omega  -15.00   20.00   1.0000  200.5800
omega____ theta____ kappa____ phi______ frames
    -      -20.6362  -99.0000 -120.0000 35

#__ type_ start__ end____ width___ exp.time_
  4 omega   51.00   87.00   1.0000  200.5800
omega____ theta____ kappa____ phi______ frames
    -       23.1362   57.0000   90.0000 36
;
_diffrn_measurement_device_type 'Xcalibur, Eos'
_diffrn_measurement_method '\w scans'
_diffrn_orient_matrix_UB_11 -0.0085292000
_diffrn_orient_matrix_UB_12 0.0404318000
_diffrn_orient_matrix_UB_13 0.0025476000
_diffrn_orient_matrix_UB_21 0.0760249000
_diffrn_orient_matrix_UB_22 0.0041381000
_diffrn_orient_matrix_UB_23 0.0023360000
_diffrn_orient_matrix_UB_31 0.0062386000
_diffrn_orient_matrix_UB_32 0.0045038000
_diffrn_orient_matrix_UB_33 -0.0249280000
_diffrn_radiation_monochromator graphite
_diffrn_radiation_type 'Mo K\a'
_diffrn_radiation_wavelength 0.7107
_diffrn_reflns_av_R_equivalents 0.0798
_diffrn_reflns_av_unetI/netI 0.1600
_diffrn_reflns_limit_h_max 9
_diffrn_reflns_limit_h_min -12
_diffrn_reflns_limit_k_max 7
_diffrn_reflns_limit_k_min -23
_diffrn_reflns_limit_l_max 39
_diffrn_reflns_limit_l_min -35
_diffrn_reflns_number 16469
_diffrn_reflns_theta_full 30.95
_diffrn_reflns_theta_max 30.95
_diffrn_reflns_theta_min 2.35
_diffrn_source 'Enhance (Mo) X-ray Source'
_exptl_absorpt_coefficient_mu 0.085
_exptl_absorpt_correction_T_max 1.00000
_exptl_absorpt_correction_T_min 0.84276
_exptl_absorpt_correction_type multi-scan
_exptl_absorpt_process_details
;
CrysAlisPro, Agilent Technologies,
Version 1.171.36.32 (release 02-08-2013 CrysAlis171 .NET)
(compiled Aug  2 2013,16:46:58)
Empirical absorption correction using spherical harmonics,
 implemented in SCALE3 ABSPACK scaling algorithm.
;
_exptl_crystal_colour 'dull brownish orange'
_exptl_crystal_colour_lustre dull
_exptl_crystal_colour_modifier brownish
_exptl_crystal_colour_primary orange
_exptl_crystal_density_diffrn 1.313
_exptl_crystal_density_method 'not measured'
_exptl_crystal_description prism
_exptl_crystal_F_000 1872
_exptl_crystal_size_max 0.25
_exptl_crystal_size_mid 0.2
_exptl_crystal_size_min 0.15
_refine_diff_density_max 0.198
_refine_diff_density_min -0.209
_refine_diff_density_rms 0.047
_refine_ls_extinction_method none
_refine_ls_goodness_of_fit_ref 0.932
_refine_ls_hydrogen_treatment mixed
_refine_ls_matrix_type full
_refine_ls_number_parameters 317
_refine_ls_number_reflns 6245
_refine_ls_number_restraints 0
_refine_ls_restrained_S_all 0.932
_refine_ls_R_factor_all 0.2187
_refine_ls_R_factor_gt 0.0624
_refine_ls_shift/su_max 0.000
_refine_ls_shift/su_mean 0.000
_refine_ls_structure_factor_coef Fsqd
_refine_ls_weighting_details 'calc w=1/[\s^2^(Fo^2^)+(0.0289P)^2^+0.0000P] where P=(Fo^2^+2Fc^2^)/3'
_refine_ls_weighting_scheme calc
_refine_ls_wR_factor_gt 0.1014
_refine_ls_wR_factor_ref 0.1520
_reflns_number_gt 2149
_reflns_number_total 6245
_reflns_threshold_expression >2sigma(I)
_cod_data_source_file c8ob00847g2.cif
_cod_data_source_block exp_204
_cod_depositor_comments 'Adding full bibliography for 7156227--7156229.cif.'
_cod_database_code 7156228
_chemical_oxdiff_formula C28H22N4O2
_reflns_odcompleteness_completeness 99.92
_reflns_odcompleteness_iscentric 1
_reflns_odcompleteness_theta 28.22

loop_
_space_group_symop_id
_space_group_symop_operation_xyz
1 'x, y, z'
2 '-x+1/2, -y, z+1/2'
3 'x+1/2, -y+1/2, -z'
4 '-x, y+1/2, -z+1/2'
5 '-x, -y, -z'
6 'x-1/2, y, -z-1/2'
7 '-x-1/2, y-1/2, z'
8 'x, -y-1/2, z-1/2'

loop_
_atom_site_label
_atom_site_type_symbol
_atom_site_fract_x
_atom_site_fract_y
_atom_site_fract_z
_atom_site_U_iso_or_equiv
_atom_site_adp_type
_atom_site_occupancy
_atom_site_symmetry_multiplicity
_atom_site_calc_flag
_atom_site_refinement_flags
N1 N 0.1634(2) 0.45242(15) 0.48483(7) 0.0446(6) Uani 1 1 d .
N2 N 0.0720(2) 0.51132(15) 0.36540(7) 0.0441(6) Uani 1 1 d .
O3 O -0.2069(2) 0.23247(14) 0.41440(7) 0.0635(6) Uani 1 1 d .
O4 O -0.1246(2) 0.21499(14) 0.50095(7) 0.0632(7) Uani 1 1 d .
N5 N 0.0171(2) 0.58451(15) 0.36379(7) 0.0510(7) Uani 1 1 d .
N6 N 0.0051(2) 0.60244(15) 0.31868(8) 0.0496(7) Uani 1 1 d .
C7 C 0.0504(3) 0.54880(18) 0.23925(9) 0.0422(7) Uani 1 1 d .
C8 C 0.0256(3) 0.40496(18) 0.42536(8) 0.0425(7) Uani 1 1 d .
C9 C 0.0967(3) 0.48360(18) 0.32061(9) 0.0407(7) Uani 1 1 d .
C10 C 0.1590(3) 0.40727(18) 0.31069(9) 0.0426(7) Uani 1 1 d .
C11 C 0.0252(3) 0.3296(2) 0.49939(10) 0.0495(8) Uani 1 1 d .
C12 C 0.0915(3) 0.47339(18) 0.40983(9) 0.0418(7) Uani 1 1 d .
C13 C 0.0710(3) 0.39235(19) 0.47234(9) 0.0431(7) Uani 1 1 d .
C14 C 0.0519(3) 0.54246(19) 0.29138(9) 0.0411(7) Uani 1 1 d .
C15 C 0.1754(3) 0.50346(19) 0.44593(9) 0.0439(8) Uani 1 1 d .
C16 C -0.0679(3) 0.2782(2) 0.47874(10) 0.0489(8) Uani 1 1 d .
C17 C -0.0567(3) 0.59188(19) 0.21745(9) 0.0527(8) Uani 1 1 d .
H17 H -0.1280 0.6150 0.2359 0.063 Uiso 1 1 calc R
C18 C -0.1139(3) 0.2884(2) 0.43083(10) 0.0483(8) Uani 1 1 d .
C19 C -0.0681(3) 0.35020(19) 0.40450(9) 0.0462(8) Uani 1 1 d .
C20 C 0.2642(3) 0.5684(2) 0.45132(9) 0.0511(8) Uani 1 1 d .
H20 H 0.2729 0.6035 0.4266 0.061 Uiso 1 1 calc R
C21 C 0.2868(3) 0.3835(2) 0.33180(10) 0.0557(9) Uani 1 1 d .
H21 H 0.3335 0.4154 0.3535 0.067 Uiso 1 1 calc R
C22 C 0.2371(3) 0.4652(2) 0.52666(9) 0.0557(9) Uani 1 1 d .
H22 H 0.2274 0.4311 0.5519 0.067 Uiso 1 1 calc R
C23 C 0.1541(3) 0.51439(19) 0.21054(9) 0.0530(9) Uani 1 1 d .
H23 H 0.2272 0.4851 0.2243 0.064 Uiso 1 1 calc R
C24 C -0.0596(3) 0.6011(2) 0.16877(10) 0.0661(10) Uani 1 1 d .
H24 H -0.1315 0.6309 0.1547 0.079 Uiso 1 1 calc R
C25 C 0.1503(3) 0.5230(2) 0.16197(10) 0.0644(10) Uani 1 1 d .
H25 H 0.2202 0.4993 0.1433 0.077 Uiso 1 1 calc R
C26 C 0.0932(3) 0.3587(2) 0.27825(10) 0.0564(9) Uani 1 1 d .
H26 H 0.0072 0.3739 0.2639 0.068 Uiso 1 1 calc R
C27 C 0.3232(3) 0.5276(2) 0.53057(10) 0.0637(10) Uani 1 1 d .
H27 H 0.3737 0.5361 0.5586 0.076 Uiso 1 1 calc R
C28 C 0.0444(3) 0.5662(2) 0.14110(10) 0.0667(10) Uani 1 1 d .
H28 H 0.0424 0.5720 0.1083 0.080 Uiso 1 1 calc R
C29 C -0.2528(3) 0.2394(2) 0.36623(10) 0.0756(11) Uani 1 1 d .
H29A H -0.1698 0.2391 0.3458 0.113 Uiso 1 1 calc R
H29B H -0.3048 0.2868 0.3622 0.113 Uiso 1 1 calc R
H29C H -0.3148 0.1968 0.3583 0.113 Uiso 1 1 calc R
C30 C 0.3450(3) 0.3124(2) 0.32070(11) 0.0649(10) Uani 1 1 d .
H30 H 0.4298 0.2963 0.3355 0.078 Uiso 1 1 calc R
C31 C 0.3377(3) 0.5803(2) 0.49244(11) 0.0615(9) Uani 1 1 d .
H31 H 0.3976 0.6231 0.4956 0.074 Uiso 1 1 calc R
C32 C 0.1524(4) 0.2881(2) 0.26676(12) 0.0692(10) Uani 1 1 d .
H32 H 0.1070 0.2562 0.2448 0.083 Uiso 1 1 calc R
C33 C -0.1060(3) 0.2100(2) 0.55122(10) 0.0726(11) Uani 1 1 d .
H33A H -0.0047 0.2077 0.5586 0.109 Uiso 1 1 calc R
H33B H -0.1530 0.1644 0.5628 0.109 Uiso 1 1 calc R
H33C H -0.1479 0.2546 0.5660 0.109 Uiso 1 1 calc R
C34 C 0.2788(3) 0.2653(2) 0.28801(12) 0.0673(10) Uani 1 1 d .
H34 H 0.3197 0.2179 0.2803 0.081 Uiso 1 1 calc R
H19 H -0.102(2) 0.3569(15) 0.3719(8) 0.040(7) Uiso 1 1 d .
H11 H 0.058(2) 0.3225(15) 0.5304(8) 0.038(7) Uiso 1 1 d .

loop_
_atom_site_aniso_label
_atom_site_aniso_U_11
_atom_site_aniso_U_22
_atom_site_aniso_U_33
_atom_site_aniso_U_23
_atom_site_aniso_U_13
_atom_site_aniso_U_12
N1 0.0455(13) 0.0521(19) 0.0362(12) -0.0006(12) -0.0021(10) -0.0011(13)
N2 0.0558(14) 0.0394(18) 0.0371(12) 0.0021(12) -0.0011(10) -0.0011(13)
O3 0.0705(14) 0.0638(18) 0.0562(13) 0.0004(12) -0.0090(10) -0.0180(13)
O4 0.0725(14) 0.0627(18) 0.0544(12) 0.0126(12) 0.0006(10) -0.0185(13)
N5 0.0683(16) 0.0373(18) 0.0474(14) -0.0032(13) -0.0004(11) 0.0018(14)
N6 0.0624(15) 0.0415(19) 0.0448(13) 0.0025(13) -0.0010(11) 0.0050(14)
C7 0.0479(16) 0.038(2) 0.0404(14) 0.0025(14) -0.0025(12) 0.0008(15)
C8 0.0415(14) 0.048(2) 0.0377(14) -0.0011(15) -0.0014(11) -0.0019(15)
C9 0.0430(15) 0.039(2) 0.0400(14) -0.0013(14) -0.0033(11) 0.0002(15)
C10 0.0494(16) 0.038(2) 0.0400(14) 0.0058(15) -0.0034(12) 0.0049(16)
C11 0.0491(17) 0.062(3) 0.0373(15) 0.0039(16) -0.0006(13) -0.0020(18)
C12 0.0500(16) 0.038(2) 0.0372(14) 0.0007(14) 0.0008(12) -0.0034(15)
C13 0.0429(15) 0.043(2) 0.0429(15) 0.0001(15) 0.0002(12) -0.0023(15)
C14 0.0446(15) 0.040(2) 0.0386(14) -0.0009(15) 0.0008(11) -0.0012(15)
C15 0.0456(15) 0.046(2) 0.0404(15) -0.0015(15) -0.0005(12) -0.0030(15)
C16 0.0473(17) 0.051(2) 0.0488(16) 0.0044(17) 0.0059(13) -0.0028(17)
C17 0.0585(18) 0.055(3) 0.0451(16) 0.0016(17) -0.0018(13) 0.0072(17)
C18 0.0448(16) 0.051(2) 0.0496(17) -0.0005(17) -0.0045(12) -0.0086(16)
C19 0.0483(16) 0.050(2) 0.0407(15) -0.0033(16) -0.0063(12) 0.0002(16)
C20 0.0550(17) 0.054(2) 0.0444(16) -0.0056(16) 0.0016(13) -0.0023(17)
C21 0.0575(19) 0.057(3) 0.0531(18) 0.0042(18) -0.0029(14) 0.0099(19)
C22 0.0602(18) 0.069(3) 0.0380(15) -0.0035(17) -0.0108(13) 0.0009(19)
C23 0.0508(16) 0.057(3) 0.0517(17) 0.0022(17) -0.0026(13) 0.0041(17)
C24 0.078(2) 0.070(3) 0.0505(18) 0.0071(19) -0.0111(15) 0.017(2)
C25 0.0623(19) 0.087(3) 0.0435(16) -0.0050(19) 0.0063(14) 0.004(2)
C26 0.0621(18) 0.047(2) 0.0598(19) -0.0046(18) -0.0108(14) 0.0043(18)
C27 0.069(2) 0.075(3) 0.0472(17) -0.0079(19) -0.0110(14) -0.011(2)
C28 0.078(2) 0.080(3) 0.0419(17) 0.0025(18) -0.0042(16) 0.007(2)
C29 0.085(2) 0.072(3) 0.070(2) -0.003(2) -0.0254(18) -0.026(2)
C30 0.0527(19) 0.072(3) 0.069(2) 0.011(2) 0.0007(16) 0.015(2)
C31 0.0616(19) 0.062(3) 0.061(2) -0.0089(19) 0.0001(15) -0.0101(19)
C32 0.081(2) 0.045(3) 0.081(2) -0.016(2) -0.0104(18) 0.004(2)
C33 0.094(2) 0.068(3) 0.055(2) 0.017(2) 0.0065(17) -0.016(2)
C34 0.068(2) 0.047(3) 0.086(2) 0.003(2) 0.0111(19) 0.013(2)

loop_
_atom_type_symbol
_atom_type_description
_atom_type_scat_dispersion_real
_atom_type_scat_dispersion_imag
_atom_type_scat_source
C C 0.0033 0.0016 'International Tables Vol C Tables 4.2.6.8 and 6.1.1.4'
H H 0.0000 0.0000 'International Tables Vol C Tables 4.2.6.8 and 6.1.1.4'
N N 0.0061 0.0033 'International Tables Vol C Tables 4.2.6.8 and 6.1.1.4'
O O 0.0106 0.0060 'International Tables Vol C Tables 4.2.6.8 and 6.1.1.4'

loop_
_geom_angle_atom_site_label_1
_geom_angle_atom_site_label_2
_geom_angle_atom_site_label_3
_geom_angle
C13 N1 C15 108.7(2)
C22 N1 C13 129.7(3)
C22 N1 C15 121.5(3)
N5 N2 C9 110.9(2)
N5 N2 C12 120.3(2)
C9 N2 C12 128.8(3)
C18 O3 C29 116.5(2)
C16 O4 C33 117.1(2)
N6 N5 N2 106.5(2)
N5 N6 C14 109.8(2)
C17 C7 C14 119.3(2)
C17 C7 C23 117.9(2)
C23 C7 C14 122.8(2)
C12 C8 C13 107.2(2)
C12 C8 C19 134.8(3)
C13 C8 C19 118.0(3)
N2 C9 C10 123.8(3)
N2 C9 C14 103.9(3)
C14 C9 C10 132.2(2)
C21 C10 C9 121.3(3)
C26 C10 C9 120.1(3)
C26 C10 C21 118.5(3)
C16 C11 C13 117.8(3)
C8 C12 N2 127.5(2)
C15 C12 N2 122.9(3)
C15 C12 C8 109.5(2)
N1 C13 C8 107.7(2)
N1 C13 C11 129.2(2)
C11 C13 C8 123.1(3)
N6 C14 C7 120.2(3)
N6 C14 C9 108.9(2)
C9 C14 C7 130.9(3)
C12 C15 N1 106.9(3)
C12 C15 C20 135.4(3)
C20 C15 N1 117.7(2)
O4 C16 C11 124.7(3)
O4 C16 C18 114.7(3)
C11 C16 C18 120.6(3)
C24 C17 C7 121.1(3)
O3 C18 C16 114.7(3)
C19 C18 O3 124.2(2)
C19 C18 C16 121.1(3)
C18 C19 C8 119.3(3)
C31 C20 C15 120.5(3)
C30 C21 C10 120.0(3)
C27 C22 N1 119.4(3)
C25 C23 C7 120.9(3)
C28 C24 C17 119.9(3)
C28 C25 C23 120.4(3)
C32 C26 C10 121.4(3)
C22 C27 C31 120.8(3)
C25 C28 C24 119.8(3)
C34 C30 C21 120.6(3)
C20 C31 C27 120.0(3)
C34 C32 C26 119.5(3)
C32 C34 C30 120.0(3)

loop_
_geom_bond_atom_site_label_1
_geom_bond_atom_site_label_2
_geom_bond_distance
N1 C13 1.392(4)
N1 C15 1.413(3)
N1 C22 1.379(3)
N2 N5 1.368(3)
N2 C9 1.370(3)
N2 C12 1.426(3)
O3 C18 1.376(3)
O3 C29 1.427(3)
O4 C16 1.367(3)
O4 C33 1.430(3)
N5 N6 1.313(3)
N6 C14 1.364(3)
C7 C14 1.473(3)
C7 C17 1.384(4)
C7 C23 1.389(3)
C8 C12 1.404(4)
C8 C13 1.406(3)
C8 C19 1.413(4)
C9 C10 1.471(4)
C9 C14 1.376(4)
C10 C21 1.385(4)
C10 C26 1.384(4)
C11 C13 1.394(4)
C11 C16 1.369(4)
C12 C15 1.382(3)
C15 C20 1.402(4)
C16 C18 1.426(4)
C17 C24 1.381(3)
C18 C19 1.371(4)
C20 C31 1.359(3)
C21 C30 1.381(4)
C22 C27 1.348(4)
C23 C25 1.377(3)
C24 C28 1.378(4)
C25 C28 1.366(4)
C26 C32 1.380(4)
C27 C31 1.418(4)
C30 C34 1.376(4)
C32 C34 1.370(4)
